data_7205355
loop_
_publ_author_name
'Santos, Paulo F.'
'Reis, Lucinda V.'
'Almeida, Paulo'
'Lynch, Daniel E.'

_publ_section_title
;
 Crystal structures of a benzoselenazole-derived squarylium cyanine dye
 and three derivatives substituted at the central squaric ring
;
_journal_issue 5
_journal_name_full CrystEngComm
_journal_page_first 1333
_journal_paper_doi 10.1039/c0ce00420k
_journal_volume 13
_journal_year 2011
_chemical_formula_moiety 'C36 H46 N3 O Se2, C F3 O3 S'
_chemical_formula_sum 'C37 H46 F3 N3 O4 S Se2'
_chemical_formula_weight 843.75
_chemical_name_common
;
2-(2-Diethylamino-3-hexyl-2-(3-(3-hexyl-3H-benzoselenazol-2-
ylidenemethyl)-4-oxocyclobut-2-enylidenemethyl)-3-hexylbenzoselenazol-3-
ium trifluoromethanesulfonate
;
_chemical_name_systematic
;
2-[2-Diethylamino-3-hexyl-2-[3-(3-hexyl-3H-benzoselenazol-2-ylidenemethyl)-4-
oxocyclobut-2-enylidenemethyl]-3-hexylbenzoselenazol-3-ium
trifluoromethanesulfonate
;
_space_group_IT_number 15
_symmetry_cell_setting monoclinic
_symmetry_space_group_name_Hall '-C 2yc'
_symmetry_space_group_name_H-M 'C 1 2/c 1'
_atom_sites_solution_hydrogens geom
_atom_sites_solution_primary direct
_atom_sites_solution_secondary difmap
_audit_creation_method SHELXL-97
_cell_angle_alpha 90.00
_cell_angle_beta 112.4820(10)
_cell_angle_gamma 90.00
_cell_formula_units_Z 8
_cell_length_a 23.4215(9)
_cell_length_b 13.4127(3)
_cell_length_c 25.2899(9)
_cell_measurement_reflns_used 22486
_cell_measurement_temperature 120(2)
_cell_measurement_theta_max 27.48
_cell_measurement_theta_min 2.91
_cell_volume 7340.9(4)
_computing_cell_refinement 'DENZO (Otwinowski & Minor, 1997) and COLLECT'
_computing_data_collection 'COLLECT (Hooft, 1998)'
_computing_data_reduction 'DENZO and COLLECT'
_computing_publication_material SHELXL97
_computing_structure_refinement 'SHELXL97 (Sheldrick, 1997)'
_computing_structure_solution 'SHELXS97 (Sheldrick, 1997)'
_diffrn_ambient_temperature 120(2)
_diffrn_detector_area_resol_mean 9.091
_diffrn_measured_fraction_theta_full 0.998
_diffrn_measured_fraction_theta_max 0.998
_diffrn_measurement_device_type 'Bruker-Nonius Roper CCD camera on \k-goniostat'
_diffrn_measurement_method '\f & \w scans'
_diffrn_radiation_monochromator graphite
_diffrn_radiation_source 'Bruker Nonius FR591 rotating anode'
_diffrn_radiation_type MoK\a
_diffrn_radiation_wavelength 0.71073
_diffrn_reflns_av_R_equivalents 0.1047
_diffrn_reflns_av_sigmaI/netI 0.0888
_diffrn_reflns_limit_h_max 27
_diffrn_reflns_limit_h_min -27
_diffrn_reflns_limit_k_max 15
_diffrn_reflns_limit_k_min -13
_diffrn_reflns_limit_l_max 30
_diffrn_reflns_limit_l_min -30
_diffrn_reflns_number 35737
_diffrn_reflns_theta_full 25.03
_diffrn_reflns_theta_max 25.03
_diffrn_reflns_theta_min 3.02
_diffrn_standards_number 0
_exptl_absorpt_coefficient_mu 2.130
_exptl_absorpt_correction_T_max 0.939
_exptl_absorpt_correction_T_min 0.675
_exptl_absorpt_correction_type multi-scan
_exptl_absorpt_process_details '(SADABS; Sheldrick, 2003)'
_exptl_crystal_colour Blue
_exptl_crystal_density_diffrn 1.527
_exptl_crystal_density_method 'not measured'
_exptl_crystal_description Plate
_exptl_crystal_F_000 3456
_exptl_crystal_size_max 0.20
_exptl_crystal_size_mid 0.12
_exptl_crystal_size_min 0.03
_refine_diff_density_max 0.878
_refine_diff_density_min -0.489
_refine_diff_density_rms 0.103
_refine_ls_extinction_method none
_refine_ls_goodness_of_fit_ref 0.984
_refine_ls_hydrogen_treatment constr
_refine_ls_matrix_type full
_refine_ls_number_parameters 455
_refine_ls_number_reflns 6465
_refine_ls_number_restraints 0
_refine_ls_restrained_S_all 0.984
_refine_ls_R_factor_all 0.0955
_refine_ls_R_factor_gt 0.0501
_refine_ls_shift/su_max 0.001
_refine_ls_shift/su_mean 0.000
_refine_ls_structure_factor_coef Fsqd
_refine_ls_weighting_details 'w=1/[\s^2^(Fo^2^)+(0.0399P)^2^+23.5518P] where P=(Fo^2^+2Fc^2^)/3'
_refine_ls_weighting_scheme calc
_refine_ls_wR_factor_gt 0.0960
_refine_ls_wR_factor_ref 0.1127
_reflns_number_gt 4298
_reflns_number_total 6465
_reflns_threshold_expression I>2\s(I)
_cod_data_source_file C0CE00420K.TXT
_cod_data_source_block 7
_cod_depositor_comments
;
The following automatic conversions were performed:
'_exptl_absorpt_correction_type' value 'Multi-scan' changed to
'multi-scan' according to
'/home/saulius/struct/CIF-dictionaries/cif_core.dic' dictionary named
'cif_core.dic' version 2.4.1 from 2010-06-29.

Automatic conversion script
Id: cif_fix_enum 1555 2011-01-17 13:19:09Z saulius 
;
_cod_original_sg_symbol_H-M 'C 2/c'
_cod_database_code 7205355

loop_
_symmetry_equiv_pos_as_xyz
'x, y, z'
'-x, y, -z+1/2'
'x+1/2, y+1/2, z'
'-x+1/2, y+1/2, -z+1/2'
'-x, -y, -z'
'x, -y, z-1/2'
'-x+1/2, -y+1/2, -z'
'x+1/2, -y+1/2, z-1/2'

loop_
_atom_site_label
_atom_site_type_symbol
_atom_site_fract_x
_atom_site_fract_y
_atom_site_fract_z
_atom_site_U_iso_or_equiv
_atom_site_adp_type
_atom_site_occupancy
_atom_site_symmetry_multiplicity
_atom_site_calc_flag
_atom_site_refinement_flags
_atom_site_disorder_assembly
_atom_site_disorder_group
Se1 Se -0.01433(2) 0.07964(3) -0.07919(2) 0.02205(15) Uani 1 1 d . . .
Se2 Se 0.23817(2) 0.08037(3) -0.00310(2) 0.01982(14) Uani 1 1 d . . .
O1 O 0.11340(16) 0.0933(2) -0.01414(15) 0.0316(9) Uani 1 1 d . . .
N1 N -0.09684(18) 0.1239(3) -0.03220(16) 0.0176(9) Uani 1 1 d . . .
N2 N 0.32670(18) 0.1889(3) 0.07708(17) 0.0205(9) Uani 1 1 d . . .
N3 N 0.12108(18) 0.3037(3) 0.13176(17) 0.0232(10) Uani 1 1 d . . .
C2 C -0.0355(2) 0.1344(3) -0.0200(2) 0.0205(11) Uani 1 1 d . . .
C3 C -0.1281(2) 0.0102(3) -0.1713(2) 0.0265(12) Uani 1 1 d . . .
H3 H -0.1049 -0.0087 -0.1933 0.033 Uiso 1 1 calc R . .
C4 C -0.1914(2) -0.0046(3) -0.1921(2) 0.0260(12) Uani 1 1 d . . .
H4 H -0.2119 -0.0345 -0.2286 0.032 Uiso 1 1 calc R . .
C5 C -0.2252(3) 0.0245(4) -0.1596(2) 0.0288(13) Uani 1 1 d . . .
H5 H -0.2686 0.0142 -0.1743 0.036 Uiso 1 1 calc R . .
C6 C -0.1967(2) 0.0679(3) -0.1066(2) 0.0232(11) Uani 1 1 d . . .
H6 H -0.2201 0.0881 -0.0849 0.029 Uiso 1 1 calc R . .
C7 C -0.1333(2) 0.0816(3) -0.08553(19) 0.0189(11) Uani 1 1 d . . .
C8 C -0.0992(2) 0.0530(3) -0.1178(2) 0.0195(11) Uani 1 1 d . . .
C9 C 0.0054(2) 0.1828(3) 0.0289(2) 0.0215(11) Uani 1 1 d . . .
H9 H -0.0121 0.2137 0.0530 0.027 Uiso 1 1 calc R . .
C10 C 0.0689(2) 0.1899(3) 0.0455(2) 0.0200(11) Uani 1 1 d . . .
C11 C 0.1190(2) 0.2417(3) 0.0901(2) 0.0233(12) Uani 1 1 d . . .
C12 C 0.1649(2) 0.2038(3) 0.0697(2) 0.0172(11) Uani 1 1 d . . .
C13 C 0.1154(2) 0.1498(3) 0.0245(2) 0.0212(11) Uani 1 1 d . . .
C14 C 0.2281(2) 0.2145(3) 0.0856(2) 0.0203(11) Uani 1 1 d . . .
H14 H 0.2488 0.2560 0.1177 0.025 Uiso 1 1 calc R . .
C15 C 0.2646(2) 0.1707(3) 0.0593(2) 0.0176(11) Uani 1 1 d . . .
C16 C 0.3452(2) 0.0269(3) -0.0309(2) 0.0260(12) Uani 1 1 d . . .
H16 H 0.3195 -0.0140 -0.0615 0.033 Uiso 1 1 calc R . .
C17 C 0.4079(2) 0.0363(3) -0.0195(2) 0.0263(13) Uani 1 1 d . . .
H17 H 0.4251 0.0023 -0.0429 0.033 Uiso 1 1 calc R . .
C18 C 0.4456(2) 0.0943(3) 0.0255(2) 0.0265(12) Uani 1 1 d . . .
H18 H 0.4884 0.0993 0.0327 0.033 Uiso 1 1 calc R . .
C19 C 0.4217(2) 0.1458(3) 0.0604(2) 0.0270(12) Uani 1 1 d . . .
H19 H 0.4478 0.1846 0.0918 0.034 Uiso 1 1 calc R . .
C20 C 0.3582(2) 0.1389(3) 0.0479(2) 0.0201(11) Uani 1 1 d . . .
C21 C 0.3209(2) 0.0784(3) 0.0032(2) 0.0199(11) Uani 1 1 d . . .
C22 C -0.1259(2) 0.1588(3) 0.0073(2) 0.0210(11) Uani 1 1 d . . .
H221 H -0.0950 0.1573 0.0471 0.026 Uiso 1 1 calc R . .
H222 H -0.1601 0.1132 0.0049 0.026 Uiso 1 1 calc R . .
C23 C -0.1511(2) 0.2649(3) -0.0075(2) 0.0184(11) Uani 1 1 d . . .
H231 H -0.1868 0.2641 -0.0447 0.023 Uiso 1 1 calc R . .
H232 H -0.1188 0.3079 -0.0118 0.023 Uiso 1 1 calc R . .
C24 C -0.1715(2) 0.3095(3) 0.0383(2) 0.0219(11) Uani 1 1 d . . .
H241 H -0.2008 0.3647 0.0213 0.027 Uiso 1 1 calc R . .
H242 H -0.1933 0.2577 0.0513 0.027 Uiso 1 1 calc R . .
C25 C -0.1168(2) 0.3490(3) 0.0902(2) 0.0253(12) Uani 1 1 d . . .
H251 H -0.0870 0.2940 0.1066 0.032 Uiso 1 1 calc R . .
H252 H -0.0954 0.4015 0.0772 0.032 Uiso 1 1 calc R . .
C26 C -0.1360(2) 0.3917(4) 0.1367(2) 0.0292(13) Uani 1 1 d . . .
H261 H -0.1612 0.3416 0.1468 0.037 Uiso 1 1 calc R . .
H262 H -0.1623 0.4511 0.1214 0.037 Uiso 1 1 calc R . .
C27 C -0.0807(3) 0.4213(4) 0.1911(2) 0.0424(15) Uani 1 1 d . . .
H271 H -0.0577 0.3613 0.2094 0.053 Uiso 1 1 calc R . .
H272 H -0.0956 0.4553 0.2176 0.053 Uiso 1 1 calc R . .
H273 H -0.0535 0.4662 0.1809 0.053 Uiso 1 1 calc R . .
C28 C 0.3598(2) 0.2559(3) 0.1258(2) 0.0238(12) Uani 1 1 d . . .
H281 H 0.3326 0.3122 0.1260 0.030 Uiso 1 1 calc R . .
H282 H 0.3969 0.2835 0.1213 0.030 Uiso 1 1 calc R . .
C29 C 0.3793(2) 0.1999(4) 0.1825(2) 0.0292(13) Uani 1 1 d . . .
H291 H 0.3426 0.1683 0.1857 0.036 Uiso 1 1 calc R . .
H292 H 0.4087 0.1463 0.1832 0.036 Uiso 1 1 calc R . .
C30 C 0.4096(3) 0.2688(4) 0.2334(2) 0.0355(14) Uani 1 1 d . . .
H301 H 0.4456 0.3018 0.2296 0.044 Uiso 1 1 calc R . .
H302 H 0.3798 0.3213 0.2332 0.044 Uiso 1 1 calc R . .
C31 C 0.4307(3) 0.2138(4) 0.2900(2) 0.0458(16) Uani 1 1 d . . .
H311 H 0.4595 0.2567 0.3204 0.057 Uiso 1 1 calc R . .
H312 H 0.4533 0.1528 0.2875 0.057 Uiso 1 1 calc R . .
C32 C 0.3751(4) 0.1849(6) 0.3059(3) 0.076(2) Uani 1 1 d . . .
H321 H 0.3501 0.2455 0.3036 0.095 Uiso 1 1 calc R . .
H322 H 0.3488 0.1372 0.2770 0.095 Uiso 1 1 calc R . .
C33 C 0.3907(4) 0.1416(6) 0.3614(3) 0.081(3) Uani 1 1 d . . .
H331 H 0.4148 0.0807 0.3642 0.101 Uiso 1 1 calc R . .
H332 H 0.3527 0.1252 0.3672 0.101 Uiso 1 1 calc R . .
H333 H 0.4152 0.1891 0.3907 0.101 Uiso 1 1 calc R . .
C34 C 0.0675(2) 0.3191(4) 0.1475(2) 0.0313(13) Uani 1 1 d . . .
H341 H 0.0302 0.3299 0.1124 0.039 Uiso 1 1 calc R . .
H342 H 0.0742 0.3799 0.1714 0.039 Uiso 1 1 calc R . .
C35 C 0.0564(3) 0.2313(4) 0.1803(3) 0.0402(15) Uani 1 1 d . . .
H351 H 0.0475 0.1716 0.1561 0.050 Uiso 1 1 calc R . .
H352 H 0.0212 0.2458 0.1909 0.050 Uiso 1 1 calc R . .
H353 H 0.0933 0.2198 0.2149 0.050 Uiso 1 1 calc R . .
C36 C 0.1797(2) 0.3534(3) 0.1674(2) 0.0283(13) Uani 1 1 d . . .
H361 H 0.1700 0.4174 0.1816 0.035 Uiso 1 1 calc R . .
H362 H 0.2032 0.3689 0.1431 0.035 Uiso 1 1 calc R . .
C37 C 0.2200(3) 0.2920(4) 0.2177(2) 0.0401(15) Uani 1 1 d . . .
H371 H 0.1988 0.2821 0.2441 0.050 Uiso 1 1 calc R . .
H372 H 0.2591 0.3268 0.2376 0.050 Uiso 1 1 calc R . .
H373 H 0.2281 0.2271 0.2042 0.050 Uiso 1 1 calc R . .
S1 S 0.18566(6) 0.05975(9) 0.34813(6) 0.0265(3) Uani 1 1 d . . .
O2 O 0.20997(17) 0.0869(3) 0.40800(15) 0.0369(9) Uani 1 1 d . . .
O3 O 0.20111(16) -0.0401(2) 0.33677(16) 0.0363(9) Uani 1 1 d . . .
O4 O 0.19088(19) 0.1346(3) 0.30942(16) 0.0430(10) Uani 1 1 d . . .
F1 F 0.07946(16) 0.1404(2) 0.33696(15) 0.0534(10) Uani 1 1 d . . .
F2 F 0.08829(15) -0.0124(2) 0.36275(14) 0.0495(9) Uani 1 1 d . . .
F3 F 0.07174(14) 0.0251(2) 0.27559(14) 0.0442(8) Uani 1 1 d . . .
C1 C 0.1024(3) 0.0527(4) 0.3297(2) 0.0325(13) Uani 1 1 d . . .

loop_
_atom_site_aniso_label
_atom_site_aniso_U_11
_atom_site_aniso_U_22
_atom_site_aniso_U_33
_atom_site_aniso_U_23
_atom_site_aniso_U_13
_atom_site_aniso_U_12
Se1 0.0219(3) 0.0241(3) 0.0237(3) -0.0007(2) 0.0127(2) 0.0026(2)
Se2 0.0175(3) 0.0209(3) 0.0229(3) -0.0006(2) 0.0098(2) 0.0006(2)
O1 0.025(2) 0.038(2) 0.034(2) -0.0115(18) 0.0147(18) 0.0006(17)
N1 0.016(2) 0.019(2) 0.020(2) -0.0017(17) 0.009(2) -0.0035(17)
N2 0.019(2) 0.023(2) 0.021(2) 0.0027(18) 0.009(2) 0.0047(19)
N3 0.020(2) 0.028(2) 0.024(3) -0.0062(19) 0.012(2) 0.0005(19)
C2 0.027(3) 0.016(2) 0.023(3) 0.003(2) 0.015(3) 0.004(2)
C3 0.036(3) 0.027(3) 0.021(3) 0.001(2) 0.017(3) 0.000(3)
C4 0.030(3) 0.028(3) 0.018(3) -0.004(2) 0.007(3) -0.002(2)
C5 0.029(3) 0.031(3) 0.022(3) -0.004(2) 0.005(3) -0.005(2)
C6 0.018(3) 0.034(3) 0.018(3) 0.001(2) 0.007(2) 0.000(2)
C7 0.025(3) 0.013(2) 0.015(3) 0.000(2) 0.004(2) 0.001(2)
C8 0.024(3) 0.020(2) 0.018(3) 0.000(2) 0.011(2) 0.000(2)
C9 0.024(3) 0.020(3) 0.022(3) -0.001(2) 0.011(3) 0.000(2)
C10 0.020(3) 0.017(2) 0.026(3) 0.002(2) 0.012(2) 0.002(2)
C11 0.024(3) 0.020(3) 0.029(3) 0.005(2) 0.014(3) -0.003(2)
C12 0.017(3) 0.020(2) 0.018(3) 0.004(2) 0.009(2) -0.002(2)
C13 0.018(3) 0.022(3) 0.026(3) 0.005(2) 0.010(2) 0.005(2)
C14 0.020(3) 0.017(2) 0.024(3) 0.003(2) 0.008(2) 0.002(2)
C15 0.015(3) 0.018(2) 0.019(3) 0.001(2) 0.007(2) 0.001(2)
C16 0.030(3) 0.021(3) 0.030(3) 0.002(2) 0.015(3) 0.006(2)
C17 0.028(3) 0.028(3) 0.032(3) 0.007(2) 0.022(3) 0.012(2)
C18 0.017(3) 0.027(3) 0.035(3) 0.008(2) 0.009(3) 0.007(2)
C19 0.019(3) 0.024(3) 0.036(3) 0.001(2) 0.008(3) 0.002(2)
C20 0.017(3) 0.022(3) 0.024(3) 0.003(2) 0.010(2) -0.001(2)
C21 0.017(3) 0.018(2) 0.025(3) 0.007(2) 0.008(2) 0.003(2)
C22 0.020(3) 0.026(3) 0.022(3) -0.003(2) 0.014(2) -0.004(2)
C23 0.018(3) 0.021(3) 0.016(3) 0.003(2) 0.006(2) 0.003(2)
C24 0.019(3) 0.022(3) 0.026(3) 0.001(2) 0.009(3) 0.004(2)
C25 0.025(3) 0.022(3) 0.030(3) 0.004(2) 0.012(3) 0.005(2)
C26 0.034(3) 0.028(3) 0.026(3) -0.001(2) 0.012(3) 0.008(2)
C27 0.048(4) 0.044(3) 0.030(3) -0.001(3) 0.009(3) 0.018(3)
C28 0.013(3) 0.025(3) 0.031(3) -0.006(2) 0.005(2) -0.003(2)
C29 0.032(3) 0.027(3) 0.023(3) -0.001(2) 0.005(3) 0.003(2)
C30 0.030(3) 0.036(3) 0.034(4) -0.008(3) 0.006(3) 0.002(3)
C31 0.050(4) 0.054(4) 0.026(4) -0.005(3) 0.006(3) -0.015(3)
C32 0.074(6) 0.092(6) 0.045(5) 0.004(4) 0.004(4) -0.033(5)
C33 0.105(7) 0.089(6) 0.051(5) -0.010(4) 0.033(5) -0.029(5)
C34 0.029(3) 0.034(3) 0.035(3) -0.002(3) 0.017(3) 0.002(3)
C35 0.028(3) 0.056(4) 0.041(4) 0.002(3) 0.018(3) -0.004(3)
C36 0.030(3) 0.026(3) 0.029(3) -0.010(2) 0.011(3) -0.003(2)
C37 0.037(4) 0.040(3) 0.043(4) -0.001(3) 0.014(3) -0.007(3)
S1 0.0303(8) 0.0260(7) 0.0252(8) 0.0028(6) 0.0129(7) 0.0025(6)
O2 0.041(2) 0.040(2) 0.028(2) -0.0030(17) 0.0108(19) -0.0002(19)
O3 0.032(2) 0.0296(19) 0.052(3) -0.0007(18) 0.022(2) 0.0082(17)
O4 0.053(3) 0.038(2) 0.040(3) 0.0136(19) 0.020(2) -0.002(2)
F1 0.047(2) 0.047(2) 0.064(3) -0.0089(18) 0.020(2) 0.0249(17)
F2 0.038(2) 0.069(2) 0.053(2) 0.0157(18) 0.0299(19) 0.0036(17)
F3 0.034(2) 0.064(2) 0.033(2) -0.0091(16) 0.0110(17) 0.0020(17)
C1 0.035(3) 0.033(3) 0.032(4) 0.003(3) 0.016(3) 0.009(3)

loop_
_atom_type_symbol
_atom_type_description
_atom_type_scat_dispersion_real
_atom_type_scat_dispersion_imag
_atom_type_scat_source
C C 0.0033 0.0016 'International Tables Vol C Tables 4.2.6.8 and 6.1.1.4'
H H 0.0000 0.0000 'International Tables Vol C Tables 4.2.6.8 and 6.1.1.4'
S S 0.1246 0.1234 'International Tables Vol C Tables 4.2.6.8 and 6.1.1.4'
F F 0.0171 0.0103 'International Tables Vol C Tables 4.2.6.8 and 6.1.1.4'
N N 0.0061 0.0033 'International Tables Vol C Tables 4.2.6.8 and 6.1.1.4'
O O 0.0106 0.0060 'International Tables Vol C Tables 4.2.6.8 and 6.1.1.4'
Se Se -0.0929 2.2259 'International Tables Vol C Tables 4.2.6.8 and 6.1.1.4'

loop_
_geom_angle_atom_site_label_1
_geom_angle_atom_site_label_2
_geom_angle_atom_site_label_3
_geom_angle
_geom_angle_site_symmetry_1
_geom_angle_site_symmetry_3
_geom_angle_publ_flag
C8 Se1 C2 86.5(2) . . ?
C21 Se2 C15 86.6(2) . . ?
C2 N1 C7 117.5(4) . . ?
C2 N1 C22 122.2(4) . . ?
C7 N1 C22 120.3(4) . . ?
C15 N2 C20 116.7(4) . . ?
C15 N2 C28 122.2(4) . . ?
C20 N2 C28 121.1(4) . . ?
C11 N3 C34 121.8(4) . . ?
C11 N3 C36 120.5(4) . . ?
C34 N3 C36 117.5(4) . . ?
N1 C2 C9 123.9(4) . . ?
N1 C2 Se1 110.7(3) . . ?
C9 C2 Se1 125.3(4) . . ?
C4 C3 C8 118.9(5) . . ?
C4 C3 H3 120.5 . . ?
C8 C3 H3 120.5 . . ?
C3 C4 C5 120.0(5) . . ?
C3 C4 H4 120.0 . . ?
C5 C4 H4 120.0 . . ?
C6 C5 C4 121.3(5) . . ?
C6 C5 H5 119.3 . . ?
C4 C5 H5 119.3 . . ?
C5 C6 C7 118.5(5) . . ?
C5 C6 H6 120.7 . . ?
C7 C6 H6 120.7 . . ?
C6 C7 C8 120.6(4) . . ?
C6 C7 N1 126.0(4) . . ?
C8 C7 N1 113.4(4) . . ?
C3 C8 C7 120.7(5) . . ?
C3 C8 Se1 127.6(4) . . ?
C7 C8 Se1 111.8(3) . . ?
C10 C9 C2 126.4(4) . . ?
C10 C9 H9 116.8 . . ?
C2 C9 H9 116.8 . . ?
C9 C10 C11 136.2(4) . . ?
C9 C10 C13 135.7(5) . . ?
C11 C10 C13 88.1(4) . . ?
N3 C11 C12 134.0(5) . . ?
N3 C11 C10 133.4(4) . . ?
C12 C11 C10 92.6(4) . . ?
C14 C12 C11 135.7(4) . . ?
C14 C12 C13 135.6(4) . . ?
C11 C12 C13 88.7(4) . . ?
O1 C13 C12 134.8(4) . . ?
O1 C13 C10 134.6(5) . . ?
C12 C13 C10 90.6(4) . . ?
C12 C14 C15 126.7(5) . . ?
C12 C14 H14 116.6 . . ?
C15 C14 H14 116.6 . . ?
N2 C15 C14 122.3(4) . . ?
N2 C15 Se2 110.8(3) . . ?
C14 C15 Se2 126.9(4) . . ?
C17 C16 C21 118.5(5) . . ?
C17 C16 H16 120.8 . . ?
C21 C16 H16 120.8 . . ?
C18 C17 C16 121.0(4) . . ?
C18 C17 H17 119.5 . . ?
C16 C17 H17 119.5 . . ?
C17 C18 C19 120.8(5) . . ?
C17 C18 H18 119.6 . . ?
C19 C18 H18 119.6 . . ?
C18 C19 C20 118.3(5) . . ?
C18 C19 H19 120.9 . . ?
C20 C19 H19 120.9 . . ?
C21 C20 N2 114.4(4) . . ?
C21 C20 C19 120.3(4) . . ?
N2 C20 C19 125.3(5) . . ?
C16 C21 C20 121.0(4) . . ?
C16 C21 Se2 127.5(4) . . ?
C20 C21 Se2 111.5(3) . . ?
N1 C22 C23 111.2(4) . . ?
N1 C22 H221 109.4 . . ?
C23 C22 H221 109.4 . . ?
N1 C22 H222 109.4 . . ?
C23 C22 H222 109.4 . . ?
H221 C22 H222 108.0 . . ?
C22 C23 C24 112.3(4) . . ?
C22 C23 H231 109.2 . . ?
C24 C23 H231 109.2 . . ?
C22 C23 H232 109.2 . . ?
C24 C23 H232 109.2 . . ?
H231 C23 H232 107.9 . . ?
C25 C24 C23 112.4(4) . . ?
C25 C24 H241 109.1 . . ?
C23 C24 H241 109.1 . . ?
C25 C24 H242 109.1 . . ?
C23 C24 H242 109.1 . . ?
H241 C24 H242 107.8 . . ?
C26 C25 C24 113.1(4) . . ?
C26 C25 H251 109.0 . . ?
C24 C25 H251 109.0 . . ?
C26 C25 H252 109.0 . . ?
C24 C25 H252 109.0 . . ?
H251 C25 H252 107.8 . . ?
C25 C26 C27 113.0(4) . . ?
C25 C26 H261 109.0 . . ?
C27 C26 H261 109.0 . . ?
C25 C26 H262 109.0 . . ?
C27 C26 H262 109.0 . . ?
H261 C26 H262 107.8 . . ?
C26 C27 H271 109.5 . . ?
C26 C27 H272 109.5 . . ?
H272 C27 H271 109.5 . . ?
C26 C27 H273 109.5 . . ?
H271 C27 H273 109.5 . . ?
H271 C27 H273 109.5 . . ?
N2 C28 C29 110.9(4) . . ?
N2 C28 H281 109.5 . . ?
C29 C28 H281 109.5 . . ?
N2 C28 H282 109.5 . . ?
C29 C28 H282 109.5 . . ?
H281 C28 H282 108.1 . . ?
C30 C29 C28 111.8(4) . . ?
C30 C29 H291 109.3 . . ?
C28 C29 H291 109.3 . . ?
C30 C29 H292 109.3 . . ?
C28 C29 H292 109.3 . . ?
H291 C29 H292 107.9 . . ?
C31 C30 C29 112.4(4) . . ?
C31 C30 H301 109.1 . . ?
C29 C30 H301 109.1 . . ?
C31 C30 H302 109.1 . . ?
C29 C30 H302 109.1 . . ?
H301 C30 H302 107.8 . . ?
C30 C31 C32 111.3(5) . . ?
C30 C31 H311 109.4 . . ?
C32 C31 H311 109.4 . . ?
C30 C31 H312 109.4 . . ?
C32 C31 H312 109.4 . . ?
H311 C31 H312 108.0 . . ?
C33 C32 C31 115.6(6) . . ?
C33 C32 H321 108.4 . . ?
C31 C32 H321 108.4 . . ?
C33 C32 H322 108.4 . . ?
C31 C32 H322 108.4 . . ?
H321 C32 H322 107.4 . . ?
C32 C33 H331 109.5 . . ?
C32 C33 H332 109.5 . . ?
H331 C33 H332 109.5 . . ?
C32 C33 H333 109.5 . . ?
H331 C33 H333 109.5 . . ?
H332 C33 H333 109.5 . . ?
N3 C34 C35 112.5(4) . . ?
N3 C34 H341 109.1 . . ?
C35 C34 H341 109.1 . . ?
N3 C34 H342 109.1 . . ?
C35 C34 H342 109.1 . . ?
H341 C34 H342 107.8 . . ?
C34 C35 H351 109.5 . . ?
C34 C35 H352 109.5 . . ?
H351 C35 H352 109.5 . . ?
C34 C35 H353 109.5 . . ?
H351 C35 H353 109.5 . . ?
H352 C35 H353 109.5 . . ?
N3 C36 C37 113.7(4) . . ?
N3 C36 H361 108.8 . . ?
C37 C36 H361 108.8 . . ?
N3 C36 H362 108.8 . . ?
C37 C36 H362 108.8 . . ?
H361 C36 H362 107.7 . . ?
C36 C37 H371 109.5 . . ?
C36 C37 H372 109.5 . . ?
H371 C37 H372 109.5 . . ?
C36 C37 H373 109.5 . . ?
H371 C37 H373 109.5 . . ?
H372 C37 H373 109.5 . . ?
O4 S1 O3 114.7(2) . . ?
O4 S1 O2 115.8(2) . . ?
O3 S1 O2 114.4(2) . . ?
O4 S1 C1 102.9(2) . . ?
O3 S1 C1 103.0(2) . . ?
O2 S1 C1 103.6(2) . . ?
F2 C1 F1 106.5(4) . . ?
F2 C1 F3 107.3(4) . . ?
F1 C1 F3 107.4(4) . . ?
F2 C1 S1 111.7(4) . . ?
F1 C1 S1 111.4(4) . . ?
F3 C1 S1 112.3(4) . . ?

loop_
_geom_bond_atom_site_label_1
_geom_bond_atom_site_label_2
_geom_bond_distance
_geom_bond_site_symmetry_2
_geom_bond_publ_flag
Se1 C8 1.884(5) . ?
Se1 C2 1.897(4) . ?
Se2 C21 1.881(5) . ?
Se2 C15 1.896(5) . ?
O1 C13 1.223(5) . ?
N1 C2 1.355(6) . ?
N1 C7 1.411(6) . ?
N1 C22 1.483(5) . ?
N2 C15 1.370(6) . ?
N2 C20 1.398(6) . ?
N2 C28 1.483(6) . ?
N3 C11 1.330(6) . ?
N3 C34 1.470(6) . ?
N3 C36 1.482(6) . ?
C2 C9 1.400(7) . ?
C3 C4 1.385(7) . ?
C3 C8 1.384(7) . ?
C3 H3 0.95 . ?
C4 C5 1.398(7) . ?
C4 H4 0.95 . ?
C5 C6 1.377(7) . ?
C5 H5 0.95 . ?
C6 C7 1.386(7) . ?
C6 H6 0.95 . ?
C7 C8 1.395(6) . ?
C9 C10 1.386(7) . ?
C9 H9 0.95 . ?
C10 C11 1.455(7) . ?
C10 C13 1.483(6) . ?
C11 C12 1.450(6) . ?
C12 C14 1.385(6) . ?
C12 C13 1.471(7) . ?
C14 C15 1.397(6) . ?
C14 H14 0.95 . ?
C16 C17 1.390(7) . ?
C16 C21 1.387(6) . ?
C16 H16 0.95 . ?
C17 C18 1.383(7) . ?
C17 H17 0.95 . ?
C18 C19 1.396(7) . ?
C18 H18 0.95 . ?
C19 C20 1.400(7) . ?
C19 H19 0.95 . ?
C20 C21 1.394(7) . ?
C22 C23 1.531(6) . ?
C22 H221 0.99 . ?
C22 H222 0.99 . ?
C23 C24 1.533(6) . ?
C23 H231 0.99 . ?
C23 H232 0.99 . ?
C24 C25 1.535(7) . ?
C24 H241 0.99 . ?
C24 H242 0.99 . ?
C25 C26 1.523(6) . ?
C25 H251 0.99 . ?
C25 H252 0.99 . ?
C26 C27 1.539(7) . ?
C26 H261 0.99 . ?
C26 H262 0.99 . ?
C27 H271 0.98 . ?
C27 H272 0.98 . ?
C27 H273 0.98 . ?
C28 C29 1.526(7) . ?
C28 H281 0.99 . ?
C28 H282 0.99 . ?
C29 C30 1.521(7) . ?
C29 H291 0.99 . ?
C29 H292 0.99 . ?
C30 C31 1.514(7) . ?
C30 H301 0.99 . ?
C30 H302 0.99 . ?
C31 C32 1.553(9) . ?
C31 H311 0.99 . ?
C31 H312 0.99 . ?
C32 C33 1.430(9) . ?
C32 H321 0.99 . ?
C32 H322 0.99 . ?
C33 H331 0.98 . ?
C33 H332 0.98 . ?
C33 H333 0.98 . ?
C34 C35 1.518(7) . ?
C34 H341 0.99 . ?
C34 H342 0.99 . ?
C35 H351 0.98 . ?
C35 H352 0.98 . ?
C35 H353 0.98 . ?
C36 C37 1.507(7) . ?
C36 H361 0.99 . ?
C36 H362 0.99 . ?
C37 H371 0.98 . ?
C37 H372 0.98 . ?
C37 H373 0.98 . ?
S1 O4 1.439(4) . ?
S1 O3 1.444(3) . ?
S1 O2 1.446(4) . ?
S1 C1 1.827(6) . ?
F1 C1 1.334(5) . ?
F2 C1 1.334(6) . ?
F3 C1 1.332(6) . ?

loop_
_geom_torsion_atom_site_label_1
_geom_torsion_atom_site_label_2
_geom_torsion_atom_site_label_3
_geom_torsion_atom_site_label_4
_geom_torsion
_geom_torsion_site_symmetry_1
_geom_torsion_site_symmetry_2
_geom_torsion_site_symmetry_3
_geom_torsion_site_symmetry_4
_geom_torsion_publ_flag
C7 N1 C2 C9 174.3(4) . . . . ?
C22 N1 C2 C9 -3.3(7) . . . . ?
C7 N1 C2 Se1 -3.4(5) . . . . ?
C22 N1 C2 Se1 179.0(3) . . . . ?
C8 Se1 C2 N1 2.8(3) . . . . ?
C8 Se1 C2 C9 -174.8(4) . . . . ?
C8 C3 C4 C5 0.7(7) . . . . ?
C3 C4 C5 C6 -0.1(7) . . . . ?
C4 C5 C6 C7 -0.6(7) . . . . ?
C5 C6 C7 C8 0.8(7) . . . . ?
C5 C6 C7 N1 -179.5(4) . . . . ?
C2 N1 C7 C6 -177.6(4) . . . . ?
C22 N1 C7 C6 0.0(7) . . . . ?
C2 N1 C7 C8 2.0(6) . . . . ?
C22 N1 C7 C8 179.7(4) . . . . ?
C4 C3 C8 C7 -0.5(7) . . . . ?
C4 C3 C8 Se1 179.1(4) . . . . ?
C6 C7 C8 C3 -0.2(7) . . . . ?
N1 C7 C8 C3 -179.9(4) . . . . ?
C6 C7 C8 Se1 -179.9(3) . . . . ?
N1 C7 C8 Se1 0.4(5) . . . . ?
C2 Se1 C8 C3 178.6(4) . . . . ?
C2 Se1 C8 C7 -1.8(3) . . . . ?
N1 C2 C9 C10 175.4(4) . . . . ?
Se1 C2 C9 C10 -7.3(7) . . . . ?
C2 C9 C10 C11 173.5(5) . . . . ?
C2 C9 C10 C13 -4.5(9) . . . . ?
C34 N3 C11 C12 -172.0(5) . . . . ?
C36 N3 C11 C12 2.7(8) . . . . ?
C34 N3 C11 C10 11.9(8) . . . . ?
C36 N3 C11 C10 -173.5(5) . . . . ?
C9 C10 C11 N3 -0.9(10) . . . . ?
C13 C10 C11 N3 177.7(5) . . . . ?
C9 C10 C11 C12 -178.1(5) . . . . ?
C13 C10 C11 C12 0.5(4) . . . . ?
N3 C11 C12 C14 1.8(9) . . . . ?
C10 C11 C12 C14 179.1(5) . . . . ?
N3 C11 C12 C13 -177.7(5) . . . . ?
C10 C11 C12 C13 -0.5(4) . . . . ?
C14 C12 C13 O1 2.2(10) . . . . ?
C11 C12 C13 O1 -178.2(6) . . . . ?
C14 C12 C13 C10 -179.1(5) . . . . ?
C11 C12 C13 C10 0.5(3) . . . . ?
C9 C10 C13 O1 -3.1(10) . . . . ?
C11 C10 C13 O1 178.2(6) . . . . ?
C9 C10 C13 C12 178.1(5) . . . . ?
C11 C10 C13 C12 -0.5(3) . . . . ?
C11 C12 C14 C15 -179.7(5) . . . . ?
C13 C12 C14 C15 -0.3(9) . . . . ?
C20 N2 C15 C14 178.8(4) . . . . ?
C28 N2 C15 C14 0.5(7) . . . . ?
C20 N2 C15 Se2 -0.8(5) . . . . ?
C28 N2 C15 Se2 -179.2(3) . . . . ?
C12 C14 C15 N2 177.5(4) . . . . ?
C12 C14 C15 Se2 -2.9(7) . . . . ?
C21 Se2 C15 N2 0.0(3) . . . . ?
C21 Se2 C15 C14 -179.6(4) . . . . ?
C21 C16 C17 C18 1.0(7) . . . . ?
C16 C17 C18 C19 -0.5(7) . . . . ?
C17 C18 C19 C20 -1.3(7) . . . . ?
C15 N2 C20 C21 1.5(6) . . . . ?
C28 N2 C20 C21 179.8(4) . . . . ?
C15 N2 C20 C19 -178.6(4) . . . . ?
C28 N2 C20 C19 -0.2(7) . . . . ?
C18 C19 C20 C21 2.7(7) . . . . ?
C18 C19 C20 N2 -177.2(4) . . . . ?
C17 C16 C21 C20 0.4(7) . . . . ?
C17 C16 C21 Se2 179.3(3) . . . . ?
N2 C20 C21 C16 177.7(4) . . . . ?
C19 C20 C21 C16 -2.3(7) . . . . ?
N2 C20 C21 Se2 -1.4(5) . . . . ?
C19 C20 C21 Se2 178.7(4) . . . . ?
C15 Se2 C21 C16 -178.2(4) . . . . ?
C15 Se2 C21 C20 0.8(3) . . . . ?
C2 N1 C22 C23 93.1(5) . . . . ?
C7 N1 C22 C23 -84.5(5) . . . . ?
N1 C22 C23 C24 -170.3(4) . . . . ?
C22 C23 C24 C25 79.9(5) . . . . ?
C23 C24 C25 C26 -178.9(4) . . . . ?
C24 C25 C26 C27 174.1(4) . . . . ?
C15 N2 C28 C29 84.9(5) . . . . ?
C20 N2 C28 C29 -93.4(5) . . . . ?
N2 C28 C29 C30 -176.2(4) . . . . ?
C28 C29 C30 C31 -178.5(5) . . . . ?
C29 C30 C31 C32 -74.1(6) . . . . ?
C30 C31 C32 C33 -174.0(6) . . . . ?
C11 N3 C34 C35 74.0(6) . . . . ?
C36 N3 C34 C35 -100.8(5) . . . . ?
C11 N3 C36 C37 -86.0(6) . . . . ?
C34 N3 C36 C37 88.9(5) . . . . ?
O4 S1 C1 F2 -178.5(4) . . . . ?
O3 S1 C1 F2 62.0(4) . . . . ?
O2 S1 C1 F2 -57.5(4) . . . . ?
O4 S1 C1 F1 -59.5(4) . . . . ?
O3 S1 C1 F1 -179.1(4) . . . . ?
O2 S1 C1 F1 61.4(4) . . . . ?
O4 S1 C1 F3 61.0(4) . . . . ?
O3 S1 C1 F3 -58.6(4) . . . . ?
O2 S1 C1 F3 -178.1(3) . . . . ?

loop_
_cod_related_entry_id
_cod_related_entry_database
_cod_related_entry_code
1 ChemSpider 26666940
